data_7047403
loop_
_publ_author_name
'Moskwa, Marcin'
'Bator, Gra\.zyna'
'Rok, Magdalena'
'Medycki, Wojciech'
'Miniewicz, Andrzej'
'Jakubas, Ryszard'

_publ_section_title
;
 Investigations of organic-inorganic hybrids based on homopiperidinium
 cation with haloantimonates(iii) and halobismuthates(iii). Crystal
 structures, reversible phase transitions, semiconducting and molecular
 dynamic properties.
;
_journal_issue 38
_journal_name_full 'Dalton transactions (Cambridge, England : 2003)'
_journal_page_first 13507
_journal_page_last 13522
_journal_paper_doi 10.1039/c8dt03121e
_journal_volume 47
_journal_year 2018
_chemical_formula_moiety '2(C6 H14 N), Bi Br5'
_chemical_formula_sum 'C12 H28 Bi Br5 N2'
_chemical_formula_weight 808.89
_space_group_crystal_system monoclinic
_space_group_IT_number 14
_space_group_name_Hall '-P 2yn'
_space_group_name_H-M_alt 'P 1 21/n 1'
_symmetry_space_group_name_Hall '-P 2yn'
_symmetry_space_group_name_H-M 'P 1 21/n 1'
_atom_sites_solution_hydrogens geom
_atom_sites_solution_primary direct
_atom_sites_solution_secondary difmap
_audit_creation_method SHELXL-2014/7
_audit_update_record
;
2018-07-30 deposited with the CCDC.
2018-09-03 downloaded from the CCDC.
;
_cell_angle_alpha 90
_cell_angle_beta 91.28(3)
_cell_angle_gamma 90
_cell_formula_units_Z 4
_cell_length_a 13.205(4)
_cell_length_b 8.005(3)
_cell_length_c 20.946(6)
_cell_measurement_reflns_used 5759
_cell_measurement_temperature 280(2)
_cell_measurement_theta_max 27.7310
_cell_measurement_theta_min 2.9610
_cell_volume 2213.6(12)
_computing_cell_refinement
;
CrysAlisPro, Agilent Technologies,
Version 1.171.37.35 (release 13-08-2014 CrysAlis171 .NET)
(compiled Aug 13 2014,18:06:01)
;
_computing_data_collection
;
CrysAlisCCD, Agilent Technologies,
Version 1.171.37.35 (release 13-08-2014 CrysAlis171 .NET)
(compiled Aug 13 2014,18:06:01)
;
_computing_data_reduction
;
CrysAlisPro, Agilent Technologies,
Version 1.171.37.35 (release 13-08-2014 CrysAlis171 .NET)
(compiled Aug 13 2014,18:06:01)
;
_computing_molecular_graphics 'Diamond 4.0'
_computing_structure_refinement 'SHELXL-2014/7 (Sheldrick, 2014)'
_computing_structure_solution 'SHELXS-2014/7 (Sheldrick, 2014)'
_diffrn_ambient_temperature 280(2)
_diffrn_detector_area_resol_mean 8.3359
_diffrn_measured_fraction_theta_full 0.999
_diffrn_measured_fraction_theta_max 0.999
_diffrn_measurement_device_type 'Xcalibur, Sapphire2, large Be window'
_diffrn_measurement_method '\w scans'
_diffrn_radiation_type MoK\a
_diffrn_radiation_wavelength 0.71073
_diffrn_reflns_av_R_equivalents 0.0629
_diffrn_reflns_av_unetI/netI 0.0479
_diffrn_reflns_Laue_measured_fraction_full 0.999
_diffrn_reflns_Laue_measured_fraction_max 0.999
_diffrn_reflns_limit_h_max 15
_diffrn_reflns_limit_h_min -15
_diffrn_reflns_limit_k_max 6
_diffrn_reflns_limit_k_min -9
_diffrn_reflns_limit_l_max 25
_diffrn_reflns_limit_l_min -25
_diffrn_reflns_number 16470
_diffrn_reflns_point_group_measured_fraction_full 0.999
_diffrn_reflns_point_group_measured_fraction_max 0.999
_diffrn_reflns_theta_full 25.499
_diffrn_reflns_theta_max 25.499
_diffrn_reflns_theta_min 2.976
_diffrn_source 'Enhance (Mo) X-ray Source'
_exptl_absorpt_coefficient_mu 16.985
_exptl_absorpt_correction_T_max 0.394
_exptl_absorpt_correction_T_min 0.219
_exptl_absorpt_correction_type analytical
_exptl_absorpt_process_details
;
CrysAlisPro, Agilent Technologies,
Version 1.171.37.35 (release 13-08-2014 CrysAlis171 .NET)
(compiled Aug 13 2014,18:06:01)
Analytical numeric absorption correction using a multifaceted crystal
            model based on expressions derived by R.C. Clark & J.S. Reid.
(Clark, R. C. & Reid, J. S. (1995). Acta Cryst. A51, 887-897)
Empirical absorption correction using spherical harmonics,
 implemented in SCALE3 ABSPACK scaling algorithm.
;
_exptl_crystal_colour yellow
_exptl_crystal_density_diffrn 2.427
_exptl_crystal_density_method 'not measured'
_exptl_crystal_description block
_exptl_crystal_F_000 1488
_exptl_crystal_size_max 0.120
_exptl_crystal_size_mid 0.120
_exptl_crystal_size_min 0.060
_refine_diff_density_max 1.293
_refine_diff_density_min -0.862
_refine_diff_density_rms 0.189
_refine_ls_extinction_method none
_refine_ls_goodness_of_fit_ref 1.078
_refine_ls_hydrogen_treatment constr
_refine_ls_matrix_type full
_refine_ls_number_parameters 209
_refine_ls_number_reflns 4112
_refine_ls_number_restraints 169
_refine_ls_restrained_S_all 1.062
_refine_ls_R_factor_all 0.0596
_refine_ls_R_factor_gt 0.0405
_refine_ls_shift/su_max 0.001
_refine_ls_shift/su_mean 0.000
_refine_ls_structure_factor_coef Fsqd
_refine_ls_weighting_details 'w=1/[\s^2^(Fo^2^)+(0.0507P)^2^+0.4231P] where P=(Fo^2^+2Fc^2^)/3'
_refine_ls_weighting_scheme calc
_refine_ls_wR_factor_gt 0.0987
_refine_ls_wR_factor_ref 0.1135
_reflns_Friedel_coverage 0.000
_reflns_number_gt 3148
_reflns_number_total 4112
_reflns_threshold_expression 'I > 2\s(I)'
_cod_data_source_file c8dt03121e2.cif
_cod_data_source_block HBB280K
_cod_depositor_comments 'Adding full bibliography for 7047402--7047408.cif.'
_cod_original_cell_volume 2213(6)
_cod_database_code 7047403
_shelx_shelxl_version_number 2014/7
_shelx_space_group_comment
;
The symmetry employed for this shelxl refinement is uniquely defined
by the following loop, which should always be used as a source of
symmetry information in preference to the above space-group names.
They are only intended as comments.
;
_shelx_estimated_absorpt_t_min 0.235
_shelx_estimated_absorpt_t_max 0.429

loop_
_space_group_symop_operation_xyz
'x, y, z'
'-x+1/2, y+1/2, -z+1/2'
'-x, -y, -z'
'x-1/2, -y-1/2, z-1/2'

loop_
_atom_site_label
_atom_site_type_symbol
_atom_site_fract_x
_atom_site_fract_y
_atom_site_fract_z
_atom_site_U_iso_or_equiv
_atom_site_adp_type
_atom_site_occupancy
_atom_site_site_symmetry_order
_atom_site_calc_flag
_atom_site_refinement_flags_posn
_atom_site_refinement_flags_adp
_atom_site_refinement_flags_occupancy
_atom_site_disorder_assembly
_atom_site_disorder_group
Bi Bi 0.60866(2) 1.04806(4) 0.69171(2) 0.03770(14) Uani 1 1 d . . . . .
Br1 Br 0.47513(7) 0.84206(14) 0.63323(5) 0.0556(3) Uani 1 1 d . . . . .
Br2 Br 0.51408(9) 1.33852(13) 0.64801(5) 0.0621(3) Uani 1 1 d . . . . .
Br3 Br 0.72702(9) 1.02925(14) 0.58170(5) 0.0584(3) Uani 1 1 d . . . . .
Br4 Br 0.47801(8) 1.03743(13) 0.80002(5) 0.0553(3) Uani 1 1 d . . . . .
Br5 Br 0.71855(8) 0.75348(14) 0.74071(5) 0.0562(3) Uani 1 1 d . . . . .
N1A N 0.4616(7) 0.6035(14) 0.7767(5) 0.074(3) Uani 1 1 d . U . . .
H1A1 H 0.4644 0.7133 0.7831 0.088 Uiso 1 1 calc R U . . .
H1A2 H 0.4951 0.5824 0.7412 0.088 Uiso 1 1 calc R U . . .
C2A C 0.3563(10) 0.559(2) 0.7649(7) 0.098(5) Uani 1 1 d D U . . .
H2A1 H 0.3503 0.4384 0.7644 0.117 Uiso 0.57(2) 1 calc R U P A 1
H2A2 H 0.3355 0.5999 0.7230 0.117 Uiso 0.57(2) 1 calc R U P A 1
H2A3 H 0.3237 0.6567 0.7461 0.117 Uiso 0.43(2) 1 calc R U P A 2
H2A4 H 0.3556 0.4735 0.7321 0.117 Uiso 0.43(2) 1 calc R U P A 2
C3A C 0.2855(17) 0.629(4) 0.8140(12) 0.082(7) Uani 0.57(2) 1 d D U P A 1
H3A1 H 0.2164 0.6169 0.7979 0.098 Uiso 0.57(2) 1 calc R U P A 1
H3A2 H 0.2988 0.7478 0.8186 0.098 Uiso 0.57(2) 1 calc R U P A 1
C31A C 0.297(3) 0.506(4) 0.8103(19) 0.116(10) Uani 0.43(2) 1 d D U P A 2
H3A3 H 0.3043 0.3855 0.8095 0.139 Uiso 0.43(2) 1 calc R U P A 2
H3A4 H 0.2290 0.5284 0.7940 0.139 Uiso 0.43(2) 1 calc R U P A 2
C4A C 0.2933(12) 0.549(2) 0.8797(8) 0.110(5) Uani 1 1 d D U . . .
H4A1 H 0.2497 0.6149 0.9065 0.132 Uiso 0.57(2) 1 calc R U P A 1
H4A2 H 0.2604 0.4410 0.8749 0.132 Uiso 0.57(2) 1 calc R U P A 1
H4A3 H 0.2517 0.6477 0.8839 0.132 Uiso 0.43(2) 1 calc R U P A 2
H4A4 H 0.2589 0.4583 0.9012 0.132 Uiso 0.43(2) 1 calc R U P A 2
C5A C 0.383(3) 0.517(4) 0.919(2) 0.103(8) Uani 0.57(2) 1 d D U P A 1
H5A1 H 0.3932 0.3970 0.9223 0.123 Uiso 0.57(2) 1 calc R U P A 1
H5A2 H 0.3733 0.5604 0.9612 0.123 Uiso 0.57(2) 1 calc R U P A 1
C51A C 0.386(4) 0.578(4) 0.913(3) 0.084(8) Uani 0.43(2) 1 d D U P A 2
H5A3 H 0.3779 0.5566 0.9580 0.100 Uiso 0.43(2) 1 calc R U P A 2
H5A4 H 0.4057 0.6939 0.9078 0.100 Uiso 0.43(2) 1 calc R U P A 2
C6A C 0.475(2) 0.592(4) 0.8925(11) 0.094(7) Uani 0.57(2) 1 d D U P A 1
H6A1 H 0.5288 0.5837 0.9248 0.113 Uiso 0.57(2) 1 calc R U P A 1
H6A2 H 0.4621 0.7104 0.8860 0.113 Uiso 0.57(2) 1 calc R U P A 1
C61A C 0.466(3) 0.469(4) 0.8881(15) 0.078(8) Uani 0.43(2) 1 d D U P A 2
H6A3 H 0.5173 0.4552 0.9216 0.093 Uiso 0.43(2) 1 calc R U P A 2
H6A4 H 0.4364 0.3596 0.8801 0.093 Uiso 0.43(2) 1 calc R U P A 2
C7A C 0.5166(9) 0.5222(18) 0.8299(6) 0.083(4) Uani 1 1 d D U . . .
H7A1 H 0.5886 0.5449 0.8274 0.100 Uiso 0.57(2) 1 calc R U P A 1
H7A2 H 0.5066 0.4023 0.8282 0.100 Uiso 0.57(2) 1 calc R U P A 1
H7A3 H 0.5490 0.4240 0.8126 0.100 Uiso 0.43(2) 1 calc R U P A 2
H7A4 H 0.5705 0.5979 0.8432 0.100 Uiso 0.43(2) 1 calc R U P A 2
N1B N 0.6873(7) 0.6049(13) 0.5796(4) 0.067(3) Uani 1 1 d . U . . .
H1B1 H 0.6450 0.5541 0.6057 0.080 Uiso 1 1 calc R U . . .
H1B2 H 0.6918 0.7110 0.5920 0.080 Uiso 1 1 calc R U . . .
C2B C 0.7901(10) 0.5266(19) 0.5891(6) 0.091(4) Uani 1 1 d . U . . .
H2B1 H 0.8201 0.5703 0.6284 0.109 Uiso 1 1 calc R U . . .
H2B2 H 0.7810 0.4074 0.5949 0.109 Uiso 1 1 calc R U . . .
C3B C 0.8602(10) 0.551(2) 0.5392(7) 0.100(5) Uani 1 1 d . U . . .
H3B1 H 0.9283 0.5395 0.5570 0.120 Uiso 1 1 calc R U . . .
H3B2 H 0.8532 0.6650 0.5237 0.120 Uiso 1 1 calc R U . . .
C4B C 0.8485(10) 0.4311(19) 0.4815(7) 0.095(5) Uani 1 1 d . U . . .
H4B1 H 0.9065 0.4464 0.4545 0.114 Uiso 1 1 calc R U . . .
H4B2 H 0.8514 0.3175 0.4976 0.114 Uiso 1 1 calc R U . . .
C5B C 0.7544(10) 0.4475(17) 0.4402(6) 0.076(4) Uani 1 1 d . U . . .
H5B1 H 0.7514 0.3541 0.4107 0.091 Uiso 1 1 calc R U . . .
H5B2 H 0.7593 0.5489 0.4152 0.091 Uiso 1 1 calc R U . . .
C6B C 0.6574(10) 0.4524(14) 0.4768(6) 0.070(3) Uani 1 1 d . U . . .
H6B1 H 0.6011 0.4391 0.4467 0.084 Uiso 1 1 calc R U . . .
H6B2 H 0.6567 0.3572 0.5055 0.084 Uiso 1 1 calc R U . . .
C7B C 0.6402(9) 0.6023(16) 0.5140(5) 0.073(3) Uani 1 1 d . U . . .
H7B1 H 0.5677 0.6174 0.5179 0.087 Uiso 1 1 calc R U . . .
H7B2 H 0.6657 0.6971 0.4905 0.087 Uiso 1 1 calc R U . . .

loop_
_atom_site_aniso_label
_atom_site_aniso_U_11
_atom_site_aniso_U_22
_atom_site_aniso_U_33
_atom_site_aniso_U_23
_atom_site_aniso_U_13
_atom_site_aniso_U_12
Bi 0.0375(2) 0.0345(2) 0.0408(2) -0.00010(14) -0.00689(14) 0.00002(15)
Br1 0.0450(5) 0.0606(7) 0.0607(6) -0.0173(5) -0.0098(5) -0.0077(5)
Br2 0.0718(7) 0.0489(6) 0.0653(7) 0.0103(5) -0.0063(6) 0.0168(6)
Br3 0.0651(7) 0.0590(7) 0.0516(6) 0.0009(5) 0.0109(5) -0.0063(6)
Br4 0.0588(6) 0.0569(7) 0.0506(6) -0.0058(5) 0.0074(5) 0.0002(5)
Br5 0.0591(6) 0.0538(6) 0.0553(6) 0.0103(5) -0.0073(5) 0.0166(5)
N1A 0.063(6) 0.097(7) 0.061(6) 0.007(6) 0.011(5) -0.007(6)
C2A 0.063(8) 0.138(13) 0.091(10) 0.001(9) -0.004(7) -0.024(8)
C3A 0.050(11) 0.093(16) 0.103(15) -0.004(14) -0.011(11) 0.016(13)
C31A 0.073(17) 0.15(2) 0.12(2) -0.01(2) -0.012(17) -0.01(2)
C4A 0.081(9) 0.147(13) 0.103(11) -0.015(10) 0.013(9) -0.021(10)
C5A 0.094(15) 0.134(18) 0.080(15) -0.018(17) 0.011(13) -0.013(17)
C51A 0.080(16) 0.119(19) 0.053(14) -0.016(17) 0.027(13) -0.004(17)
C6A 0.095(14) 0.128(18) 0.059(12) -0.006(14) -0.014(11) -0.028(15)
C61A 0.081(15) 0.093(18) 0.059(14) 0.016(15) 0.011(13) 0.006(16)
C7A 0.056(7) 0.109(10) 0.085(9) 0.031(8) 0.014(6) 0.010(7)
N1B 0.061(6) 0.088(7) 0.051(5) -0.018(5) 0.000(4) -0.002(5)
C2B 0.083(9) 0.129(12) 0.060(8) -0.022(8) -0.014(7) 0.034(9)
C3B 0.049(7) 0.161(14) 0.089(10) -0.018(9) 0.003(7) -0.008(8)
C4B 0.066(8) 0.130(12) 0.090(9) -0.039(9) 0.033(7) 0.009(8)
C5B 0.082(8) 0.090(9) 0.055(7) -0.019(6) 0.001(6) 0.008(7)
C6B 0.086(8) 0.065(8) 0.060(7) -0.013(6) -0.019(6) 0.012(7)
C7B 0.065(7) 0.087(8) 0.065(7) -0.005(6) -0.017(6) 0.007(7)

loop_
_atom_type_symbol
_atom_type_description
_atom_type_scat_dispersion_real
_atom_type_scat_dispersion_imag
_atom_type_scat_source
C C 0.0033 0.0016 'International Tables Vol C Tables 4.2.6.8 and 6.1.1.4'
H H 0.0000 0.0000 'International Tables Vol C Tables 4.2.6.8 and 6.1.1.4'
N N 0.0061 0.0033 'International Tables Vol C Tables 4.2.6.8 and 6.1.1.4'
Bi Bi -4.1077 10.2566 'International Tables Vol C Tables 4.2.6.8 and 6.1.1.4'
Br Br -0.2901 2.4595 'International Tables Vol C Tables 4.2.6.8 and 6.1.1.4'

loop_
_geom_angle_atom_site_label_1
_geom_angle_atom_site_label_2
_geom_angle_atom_site_label_3
_geom_angle
_geom_angle_site_symmetry_3
Br1 Bi Br2 94.45(4) .
Br1 Bi Br3 87.98(4) .
Br2 Bi Br3 91.64(4) .
Br1 Bi Br4 86.71(4) .
Br2 Bi Br4 90.66(4) .
Br3 Bi Br4 174.36(3) .
Br1 Bi Br5 88.89(4) .
Br2 Bi Br5 176.62(3) .
Br3 Bi Br5 87.95(4) .
Br4 Bi Br5 90.06(3) .
Br1 Bi Br5 173.43(3) 2_656
Br2 Bi Br5 91.55(4) 2_656
Br3 Bi Br5 89.19(4) 2_656
Br4 Bi Br5 95.90(4) 2_656
Br5 Bi Br5 85.08(3) 2_656
Bi Br5 Bi 158.31(4) 2_646
C2A N1A C7A 118.5(11) .
C2A N1A H1A1 107.7 .
C7A N1A H1A1 107.7 .
C2A N1A H1A2 107.7 .
C7A N1A H1A2 107.7 .
H1A1 N1A H1A2 107.1 .
C31A C2A N1A 123(2) .
N1A C2A C3A 113.4(15) .
N1A C2A H2A1 108.9 .
C3A C2A H2A1 108.9 .
N1A C2A H2A2 108.9 .
C3A C2A H2A2 108.9 .
H2A1 C2A H2A2 107.7 .
C31A C2A H2A3 106.7 .
N1A C2A H2A3 106.7 .
C31A C2A H2A4 106.7 .
N1A C2A H2A4 106.7 .
H2A3 C2A H2A4 106.6 .
C2A C3A C4A 115.3(19) .
C2A C3A H3A1 108.4 .
C4A C3A H3A1 108.4 .
C2A C3A H3A2 108.4 .
C4A C3A H3A2 108.4 .
H3A1 C3A H3A2 107.5 .
C2A C31A C4A 131(3) .
C2A C31A H3A3 104.4 .
C4A C31A H3A3 104.4 .
C2A C31A H3A4 104.4 .
C4A C31A H3A4 104.4 .
H3A3 C31A H3A4 105.6 .
C51A C4A C31A 118(3) .
C5A C4A C3A 128(2) .
C5A C4A H4A1 105.2 .
C3A C4A H4A1 105.2 .
C5A C4A H4A2 105.2 .
C3A C4A H4A2 105.2 .
H4A1 C4A H4A2 105.9 .
C51A C4A H4A3 107.8 .
C31A C4A H4A3 107.8 .
C51A C4A H4A4 107.8 .
C31A C4A H4A4 107.8 .
H4A3 C4A H4A4 107.2 .
C4A C5A C6A 113(3) .
C4A C5A H5A1 109.0 .
C6A C5A H5A1 109.0 .
C4A C5A H5A2 109.0 .
C6A C5A H5A2 109.0 .
H5A1 C5A H5A2 107.8 .
C4A C51A C61A 110(4) .
C4A C51A H5A3 109.6 .
C61A C51A H5A3 109.6 .
C4A C51A H5A4 109.6 .
C61A C51A H5A4 109.6 .
H5A3 C51A H5A4 108.1 .
C5A C6A C7A 119(3) .
C5A C6A H6A1 107.7 .
C7A C6A H6A1 107.7 .
C5A C6A H6A2 107.7 .
C7A C6A H6A2 107.7 .
H6A1 C6A H6A2 107.1 .
C7A C61A C51A 118(3) .
C7A C61A H6A3 107.9 .
C51A C61A H6A3 107.9 .
C7A C61A H6A4 107.9 .
C51A C61A H6A4 107.9 .
H6A3 C61A H6A4 107.2 .
C61A C7A N1A 122.2(16) .
N1A C7A C6A 107.9(16) .
N1A C7A H7A1 110.1 .
C6A C7A H7A1 110.1 .
N1A C7A H7A2 110.1 .
C6A C7A H7A2 110.1 .
H7A1 C7A H7A2 108.4 .
C61A C7A H7A3 106.8 .
N1A C7A H7A3 106.8 .
C61A C7A H7A4 106.8 .
N1A C7A H7A4 106.8 .
H7A3 C7A H7A4 106.6 .
C7B N1B C2B 118.2(9) .
C7B N1B H1B1 107.8 .
C2B N1B H1B1 107.8 .
C7B N1B H1B2 107.8 .
C2B N1B H1B2 107.8 .
H1B1 N1B H1B2 107.1 .
C3B C2B N1B 116.3(12) .
C3B C2B H2B1 108.2 .
N1B C2B H2B1 108.2 .
C3B C2B H2B2 108.2 .
N1B C2B H2B2 108.2 .
H2B1 C2B H2B2 107.4 .
C2B C3B C4B 115.5(13) .
C2B C3B H3B1 108.4 .
C4B C3B H3B1 108.4 .
C2B C3B H3B2 108.4 .
C4B C3B H3B2 108.4 .
H3B1 C3B H3B2 107.5 .
C5B C4B C3B 117.5(11) .
C5B C4B H4B1 107.9 .
C3B C4B H4B1 107.9 .
C5B C4B H4B2 107.9 .
C3B C4B H4B2 107.9 .
H4B1 C4B H4B2 107.2 .
C4B C5B C6B 114.3(10) .
C4B C5B H5B1 108.7 .
C6B C5B H5B1 108.7 .
C4B C5B H5B2 108.7 .
C6B C5B H5B2 108.7 .
H5B1 C5B H5B2 107.6 .
C7B C6B C5B 116.0(11) .
C7B C6B H6B1 108.3 .
C5B C6B H6B1 108.3 .
C7B C6B H6B2 108.3 .
C5B C6B H6B2 108.3 .
H6B1 C6B H6B2 107.4 .
C6B C7B N1B 116.0(10) .
C6B C7B H7B1 108.3 .
N1B C7B H7B1 108.3 .
C6B C7B H7B2 108.3 .
N1B C7B H7B2 108.3 .
H7B1 C7B H7B2 107.4 .

loop_
_geom_bond_atom_site_label_1
_geom_bond_atom_site_label_2
_geom_bond_distance
_geom_bond_site_symmetry_2
Bi Br1 2.6893(12) .
Bi Br2 2.7844(13) .
Bi Br3 2.8171(14) .
Bi Br4 2.8819(14) .
Bi Br5 2.9416(13) .
Bi Br5 3.1256(13) 2_656
Br5 Bi 3.1256(13) 2_646
N1A C2A 1.450(15) .
N1A C7A 1.470(15) .
N1A H1A1 0.8900 .
N1A H1A2 0.8900 .
C2A C31A 1.32(4) .
C2A C3A 1.51(3) .
C2A H2A1 0.9700 .
C2A H2A2 0.9700 .
C2A H2A3 0.9700 .
C2A H2A4 0.9700 .
C3A C4A 1.52(3) .
C3A H3A1 0.9700 .
C3A H3A2 0.9700 .
C31A C4A 1.50(4) .
C31A H3A3 0.9700 .
C31A H3A4 0.9700 .
C4A C51A 1.41(5) .
C4A C5A 1.45(5) .
C4A H4A1 0.9700 .
C4A H4A2 0.9700 .
C4A H4A3 0.9700 .
C4A H4A4 0.9700 .
C5A C6A 1.47(5) .
C5A H5A1 0.9700 .
C5A H5A2 0.9700 .
C51A C61A 1.47(5) .
C51A H5A3 0.9700 .
C51A H5A4 0.9700 .
C6A C7A 1.54(3) .
C6A H6A1 0.9700 .
C6A H6A2 0.9700 .
C61A C7A 1.47(3) .
C61A H6A3 0.9700 .
C61A H6A4 0.9700 .
C7A H7A1 0.9700 .
C7A H7A2 0.9700 .
C7A H7A3 0.9700 .
C7A H7A4 0.9700 .
N1B C7B 1.495(13) .
N1B C2B 1.504(15) .
N1B H1B1 0.8900 .
N1B H1B2 0.8900 .
C2B C3B 1.427(17) .
C2B H2B1 0.9700 .
C2B H2B2 0.9700 .
C3B C4B 1.549(18) .
C3B H3B1 0.9700 .
C3B H3B2 0.9700 .
C4B C5B 1.503(18) .
C4B H4B1 0.9700 .
C4B H4B2 0.9700 .
C5B C6B 1.509(17) .
C5B H5B1 0.9700 .
C5B H5B2 0.9700 .
C6B C7B 1.452(15) .
C6B H6B1 0.9700 .
C6B H6B2 0.9700 .
C7B H7B1 0.9700 .
C7B H7B2 0.9700 .

loop_
_geom_hbond_atom_site_label_D
_geom_hbond_atom_site_label_H
_geom_hbond_atom_site_label_A
_geom_hbond_distance_DH
_geom_hbond_distance_HA
_geom_hbond_distance_DA
_geom_hbond_angle_DHA
_geom_hbond_site_symmetry_A
N1A H1A1 Br4 0.89 2.62 3.514(11) 178.2 .
N1A H1A2 Br2 0.89 2.78 3.511(10) 140.8 1_545
C2A H2A4 Br2 0.97 2.97 3.698(16) 133.0 1_545
C7A H7A1 Br5 0.97 3.03 3.776(12) 134.8 .
C7A H7A2 Br4 0.97 3.00 3.962(15) 170.9 1_545
N1B H1B1 Br2 0.89 2.61 3.461(10) 160.1 1_545
N1B H1B2 Br3 0.89 2.60 3.438(10) 157.2 .
C2B H2B1 Br4 0.97 3.04 3.803(13) 136.3 2_646
C6B H6B1 Br1 0.97 2.97 3.708(11) 134.1 3_666

loop_
_geom_torsion_atom_site_label_1
_geom_torsion_atom_site_label_2
_geom_torsion_atom_site_label_3
_geom_torsion_atom_site_label_4
_geom_torsion
C7A N1A C2A C31A 27(3)
C7A N1A C2A C3A 73(2)
N1A C2A C3A C4A -71(3)
N1A C2A C31A C4A 33(5)
C2A C31A C4A C51A -37(5)
C2A C3A C4A C5A 49(4)
C3A C4A C5A C6A 8(5)
C31A C4A C51A C61A -35(4)
C4A C5A C6A C7A -68(5)
C4A C51A C61A C7A 82(4)
C51A C61A C7A N1A -38(5)
C2A N1A C7A C61A -31(3)
C2A N1A C7A C6A -71.3(19)
C5A C6A C7A N1A 84(3)
C7B N1B C2B C3B 38.6(18)
N1B C2B C3B C4B -82.2(17)
C2B C3B C4B C5B 67.5(19)
C3B C4B C5B C6B -49.1(18)
C4B C5B C6B C7B 70.0(15)
C5B C6B C7B N1B -85.3(14)
C2B N1B C7B C6B 37.2(17)
